data_4131658
loop_
_publ_author_name
'Zhang, Kai'
'Lu, Liang-Qiu'
'Yao, Sheng'
'Chen, Jia-Rong'
'Shi, De-Qing'
'Xiao, Wen-Jing'

_publ_section_title
;
 Enantioconvergent Copper Catalysis: In Situ Generation of the Chiral
 Phosphorus Ylide and Its Wittig Reactions.
;
_journal_issue 36
_journal_name_full 'Journal of the American Chemical Society'
_journal_page_first 12847
_journal_page_last 12854
_journal_paper_doi 10.1021/jacs.7b08207
_journal_volume 139
_journal_year 2017
_chemical_absolute_configuration ad
_chemical_formula_sum 'C19 H21 O2'
_chemical_formula_weight 281.36
_space_group_IT_number 19
_space_group_name_Hall 'P 2ac 2ab'
_space_group_name_H-M_alt 'P 21 21 21'
_symmetry_cell_setting orthorhombic
_symmetry_space_group_name_H-M 'P 21 21 21'
_atom_sites_solution_hydrogens geom
_atom_sites_solution_primary direct
_atom_sites_solution_secondary difmap
_audit_creation_method SHELXL-97
_cell_angle_alpha 90.00
_cell_angle_beta 90.00
_cell_angle_gamma 90.00
_cell_formula_units_Z 4
_cell_length_a 6.27230(10)
_cell_length_b 16.0553(3)
_cell_length_c 16.2734(3)
_cell_measurement_reflns_used 4808
_cell_measurement_temperature 296(2)
_cell_measurement_theta_max 57.94
_cell_measurement_theta_min 3.87
_cell_volume 1638.79(5)
_computing_cell_refinement 'Bruker SAINT'
_computing_data_collection 'Bruker APEX2'
_computing_data_reduction 'Bruker SAINT'
_computing_molecular_graphics 'Bruker SHELXTL'
_computing_publication_material 'Bruker SHELXTL'
_computing_structure_refinement 'SHELXL-97 (Sheldrick, 1997)'
_computing_structure_solution 'SHELXS-97 (Sheldrick, 1990)'
_diffrn_ambient_temperature 296(2)
_diffrn_measured_fraction_theta_full 0.993
_diffrn_measured_fraction_theta_max 0.993
_diffrn_measurement_device_type 'Bruker APEX-II CCD'
_diffrn_measurement_method '\f and \w scans'
_diffrn_radiation_monochromator graphite
_diffrn_radiation_source 'fine-focus sealed tube'
_diffrn_radiation_type CuK\a
_diffrn_radiation_wavelength 1.54178
_diffrn_reflns_av_R_equivalents 0.0575
_diffrn_reflns_av_sigmaI/netI 0.0511
_diffrn_reflns_limit_h_max 6
_diffrn_reflns_limit_h_min -6
_diffrn_reflns_limit_k_max 17
_diffrn_reflns_limit_k_min -17
_diffrn_reflns_limit_l_max 17
_diffrn_reflns_limit_l_min -17
_diffrn_reflns_number 7966
_diffrn_reflns_theta_full 58.15
_diffrn_reflns_theta_max 58.15
_diffrn_reflns_theta_min 3.87
_diffrn_standards_number 0
_exptl_absorpt_coefficient_mu 0.569
_exptl_absorpt_correction_T_max 0.9453
_exptl_absorpt_correction_T_min 0.9196
_exptl_absorpt_correction_type none
_exptl_crystal_colour colorless
_exptl_crystal_density_diffrn 1.140
_exptl_crystal_density_method 'not measured'
_exptl_crystal_description block
_exptl_crystal_F_000 604
_exptl_crystal_size_max 0.15
_exptl_crystal_size_mid 0.12
_exptl_crystal_size_min 0.10
_refine_diff_density_max 0.331
_refine_diff_density_min -0.106
_refine_diff_density_rms 0.030
_refine_ls_abs_structure_details 'Flack H D (1983), Acta Cryst. A39, 876-881'
_refine_ls_abs_structure_Flack 0.0(3)
_refine_ls_extinction_coef 0.0048(8)
_refine_ls_extinction_expression Fc^*^=kFc[1+0.001xFc^2^\l^3^/sin(2\q)]^-1/4^
_refine_ls_extinction_method SHELXL
_refine_ls_goodness_of_fit_ref 1.054
_refine_ls_hydrogen_treatment mixed
_refine_ls_matrix_type full
_refine_ls_number_parameters 191
_refine_ls_number_reflns 2250
_refine_ls_number_restraints 0
_refine_ls_restrained_S_all 1.054
_refine_ls_R_factor_all 0.0371
_refine_ls_R_factor_gt 0.0360
_refine_ls_shift/su_max 0.001
_refine_ls_shift/su_mean 0.000
_refine_ls_structure_factor_coef Fsqd
_refine_ls_weighting_details 'calc w=1/[\s^2^(Fo^2^)+(0.0701P)^2^+0.0733P] where P=(Fo^2^+2Fc^2^)/3'
_refine_ls_weighting_scheme calc
_refine_ls_wR_factor_gt 0.1038
_refine_ls_wR_factor_ref 0.1050
_reflns_number_gt 2166
_reflns_number_total 2250
_reflns_threshold_expression >2sigma(I)
_cod_data_source_file ja7b08207_si_003.cif
_cod_data_source_block cu_170308c_0m
_cod_depositor_comments
;
The following automatic conversions were performed:

data item '_symmetry_cell_setting' value 'Orthorhombic' was changed
to 'orthorhombic' in accordance with the
/home/saulius/struct/COD-crude-data/automatic-downloads/DataCite-retrospective/ACS/depositions/lib/dictionaries/cif_core.dic
dictionary named 'cif_core.dic' version 2.4.2 last updated on
2011-04-26.

Automatic conversion script
Id: cif_fix_values 6909 2019-04-08 15:41:33Z antanas 
;
_cod_original_sg_symbol_H-M P2(1)2(1)2(1)
_cod_database_code 4131658

loop_
_symmetry_equiv_pos_as_xyz
'x, y, z'
'-x+1/2, -y, z+1/2'
'-x, y+1/2, -z+1/2'
'x+1/2, -y+1/2, -z'

loop_
_atom_site_label
_atom_site_type_symbol
_atom_site_fract_x
_atom_site_fract_y
_atom_site_fract_z
_atom_site_U_iso_or_equiv
_atom_site_adp_type
_atom_site_occupancy
_atom_site_symmetry_multiplicity
_atom_site_calc_flag
_atom_site_refinement_flags
O2 O 0.1834(2) 1.01604(9) 0.51384(8) 0.0692(4) Uani 1 1 d .
C9 C 0.3882(3) 0.99861(10) 0.52553(11) 0.0514(4) Uani 1 1 d .
C1 C 0.6826(3) 0.86233(10) 0.61549(10) 0.0481(4) Uani 1 1 d .
H1 H 0.6294 0.8518 0.5598 0.058 Uiso 1 1 calc R
C17 C 0.7394(3) 0.98133(10) 0.71290(11) 0.0495(4) Uani 1 1 d .
C8 C 0.4450(3) 0.99073(9) 0.61412(10) 0.0460(4) Uani 1 1 d .
O1 O 0.5159(2) 0.99085(9) 0.47080(8) 0.0745(4) Uani 1 1 d .
C6 C 0.9125(3) 0.83278(12) 0.61812(14) 0.0692(6) Uani 1 1 d .
H6A H 0.9729 0.8454 0.6716 0.083 Uiso 1 1 calc R
H6B H 0.9945 0.8625 0.5770 0.083 Uiso 1 1 calc R
C7 C 0.6659(2) 0.95763(9) 0.63089(10) 0.0446(4) Uani 1 1 d .
H7 H 0.7617 0.9846 0.5915 0.054 Uiso 1 1 calc R
C11 C 0.1203(3) 1.12243(11) 0.41057(10) 0.0582(5) Uani 1 1 d .
C18 C 0.7999(3) 1.00245(12) 0.77939(13) 0.0638(5) Uani 1 1 d .
C16 C 0.2952(4) 1.15707(14) 0.37334(13) 0.0738(6) Uani 1 1 d .
H16 H 0.4106 1.1234 0.3596 0.089 Uiso 1 1 calc R
C15 C 0.3023(5) 1.24025(17) 0.35618(15) 0.0918(7) Uani 1 1 d .
H15 H 0.4213 1.2628 0.3304 0.110 Uiso 1 1 calc R
C12 C -0.0479(4) 1.17353(16) 0.43001(14) 0.0814(6) Uani 1 1 d .
H12 H -0.1688 1.1512 0.4547 0.098 Uiso 1 1 calc R
C2 C 0.5442(3) 0.81150(11) 0.67455(12) 0.0609(5) Uani 1 1 d .
H2A H 0.5874 0.8229 0.7307 0.073 Uiso 1 1 calc R
H2B H 0.3963 0.8281 0.6686 0.073 Uiso 1 1 calc R
C4 C 0.7936(4) 0.69041(12) 0.66112(16) 0.0788(6) Uani 1 1 d .
H4A H 0.8474 0.6978 0.7165 0.095 Uiso 1 1 calc R
H4B H 0.8019 0.6316 0.6477 0.095 Uiso 1 1 calc R
C19 C 0.3085(3) 1.01363(13) 0.67124(12) 0.0650(5) Uani 1 1 d .
H19A H 0.1760 1.0348 0.6564 0.078 Uiso 1 1 calc R
H19B H 0.3445 1.0086 0.7265 0.078 Uiso 1 1 calc R
C10 C 0.1105(4) 1.03180(13) 0.42993(14) 0.0772(6) Uani 1 1 d .
H10A H -0.0349 1.0122 0.4238 0.093 Uiso 1 1 calc R
H10B H 0.1994 1.0013 0.3916 0.093 Uiso 1 1 calc R
C3 C 0.5649(4) 0.71840(12) 0.65739(14) 0.0714(6) Uani 1 1 d .
H3A H 0.4821 0.6876 0.6975 0.086 Uiso 1 1 calc R
H3B H 0.5074 0.7063 0.6034 0.086 Uiso 1 1 calc R
C5 C 0.9294(4) 0.73915(14) 0.60220(18) 0.0866(7) Uani 1 1 d .
H5A H 0.8846 0.7273 0.5464 0.104 Uiso 1 1 calc R
H5B H 1.0769 0.7219 0.6078 0.104 Uiso 1 1 calc R
C14 C 0.1343(6) 1.29039(15) 0.37695(17) 0.1003(9) Uani 1 1 d .
H14 H 0.1400 1.3472 0.3659 0.120 Uiso 1 1 calc R
C13 C -0.0394(5) 1.25760(18) 0.41335(17) 0.1018(9) Uani 1 1 d .
H13 H -0.1536 1.2917 0.4272 0.122 Uiso 1 1 calc R

loop_
_atom_site_aniso_label
_atom_site_aniso_U_11
_atom_site_aniso_U_22
_atom_site_aniso_U_33
_atom_site_aniso_U_23
_atom_site_aniso_U_13
_atom_site_aniso_U_12
O2 0.0618(9) 0.0837(9) 0.0622(8) 0.0177(7) -0.0166(6) -0.0006(6)
C9 0.0584(10) 0.0493(9) 0.0465(10) 0.0048(7) -0.0049(9) -0.0017(8)
C1 0.0502(9) 0.0522(9) 0.0420(9) -0.0012(7) -0.0008(7) -0.0038(7)
C17 0.0482(9) 0.0527(9) 0.0477(11) 0.0010(7) -0.0011(7) -0.0040(7)
C8 0.0511(9) 0.0444(8) 0.0424(9) 0.0042(7) -0.0008(7) -0.0042(7)
O1 0.0835(10) 0.0956(10) 0.0443(8) 0.0064(7) 0.0012(7) 0.0133(7)
C6 0.0560(11) 0.0622(11) 0.0893(15) -0.0055(10) 0.0102(10) 0.0011(8)
C7 0.0455(9) 0.0491(8) 0.0393(9) 0.0037(7) 0.0015(7) -0.0068(6)
C11 0.0657(11) 0.0667(11) 0.0423(10) -0.0009(8) -0.0115(9) 0.0118(9)
C18 0.0585(11) 0.0717(11) 0.0611(13) -0.0048(9) -0.0010(9) -0.0025(9)
C16 0.0785(13) 0.0799(13) 0.0631(12) 0.0047(10) 0.0041(11) 0.0214(11)
C15 0.1092(18) 0.0926(17) 0.0738(15) 0.0171(12) 0.0061(14) -0.0061(15)
C12 0.0781(14) 0.1008(16) 0.0652(13) -0.0050(12) 0.0011(11) 0.0204(12)
C2 0.0601(11) 0.0546(10) 0.0679(12) 0.0051(8) 0.0086(9) -0.0042(8)
C4 0.0941(16) 0.0517(10) 0.0908(16) -0.0041(10) -0.0175(13) 0.0054(10)
C19 0.0539(11) 0.0873(13) 0.0539(11) 0.0003(9) 0.0000(9) 0.0066(10)
C10 0.0896(14) 0.0770(12) 0.0652(13) 0.0087(10) -0.0332(12) 0.0049(11)
C3 0.0860(14) 0.0537(10) 0.0743(13) 0.0049(9) 0.0007(11) -0.0127(10)
C5 0.0672(13) 0.0715(13) 0.121(2) -0.0186(12) 0.0066(13) 0.0141(10)
C14 0.153(3) 0.0648(14) 0.0826(17) 0.0022(12) -0.0189(19) 0.0197(17)
C13 0.119(2) 0.0961(18) 0.0899(18) -0.0196(15) -0.0108(17) 0.0536(18)

loop_
_atom_type_symbol
_atom_type_description
_atom_type_scat_dispersion_real
_atom_type_scat_dispersion_imag
_atom_type_scat_source
C C 0.0181 0.0091 'International Tables Vol C Tables 4.2.6.8 and 6.1.1.4'
H H 0.0000 0.0000 'International Tables Vol C Tables 4.2.6.8 and 6.1.1.4'
O O 0.0492 0.0322 'International Tables Vol C Tables 4.2.6.8 and 6.1.1.4'

loop_
_geom_angle_atom_site_label_1
_geom_angle_atom_site_label_2
_geom_angle_atom_site_label_3
_geom_angle
C9 O2 C10 118.19(16)
O1 C9 O2 124.00(16)
O1 C9 C8 123.22(16)
O2 C9 C8 112.78(15)
C6 C1 C2 110.74(15)
C6 C1 C7 111.52(13)
C2 C1 C7 112.68(14)
C6 C1 H1 107.2
C2 C1 H1 107.2
C7 C1 H1 107.2
C18 C17 C7 178.59(17)
C19 C8 C9 120.28(16)
C19 C8 C7 124.61(15)
C9 C8 C7 115.09(14)
C1 C6 C5 111.61(16)
C1 C6 H6A 109.3
C5 C6 H6A 109.3
C1 C6 H6B 109.3
C5 C6 H6B 109.3
H6A C6 H6B 108.0
C17 C7 C8 111.28(14)
C17 C7 C1 112.47(13)
C8 C7 C1 112.28(12)
C17 C7 H7 106.8
C8 C7 H7 106.8
C1 C7 H7 106.8
C16 C11 C12 118.3(2)
C16 C11 C10 121.50(18)
C12 C11 C10 120.2(2)
C15 C16 C11 120.9(2)
C15 C16 H16 119.6
C11 C16 H16 119.6
C16 C15 C14 120.0(3)
C16 C15 H15 120.0
C14 C15 H15 120.0
C11 C12 C13 120.7(2)
C11 C12 H12 119.7
C13 C12 H12 119.7
C3 C2 C1 111.05(16)
C3 C2 H2A 109.4
C1 C2 H2A 109.4
C3 C2 H2B 109.4
C1 C2 H2B 109.4
H2A C2 H2B 108.0
C5 C4 C3 111.05(18)
C5 C4 H4A 109.4
C3 C4 H4A 109.4
C5 C4 H4B 109.4
C3 C4 H4B 109.4
H4A C4 H4B 108.0
C8 C19 H19A 120.0
C8 C19 H19B 120.0
H19A C19 H19B 120.0
O2 C10 C11 110.70(16)
O2 C10 H10A 109.5
C11 C10 H10A 109.5
O2 C10 H10B 109.5
C11 C10 H10B 109.5
H10A C10 H10B 108.1
C4 C3 C2 111.49(17)
C4 C3 H3A 109.3
C2 C3 H3A 109.3
C4 C3 H3B 109.3
C2 C3 H3B 109.3
H3A C3 H3B 108.0
C4 C5 C6 111.39(19)
C4 C5 H5A 109.4
C6 C5 H5A 109.4
C4 C5 H5B 109.4
C6 C5 H5B 109.4
H5A C5 H5B 108.0
C13 C14 C15 120.1(2)
C13 C14 H14 120.0
C15 C14 H14 120.0
C14 C13 C12 120.0(2)
C14 C13 H13 120.0
C12 C13 H13 120.0

loop_
_geom_bond_atom_site_label_1
_geom_bond_atom_site_label_2
_geom_bond_distance
O2 C9 1.329(2)
O2 C10 1.462(2)
C9 O1 1.204(2)
C9 C8 1.490(2)
C1 C6 1.519(3)
C1 C2 1.531(2)
C1 C7 1.554(2)
C1 H1 0.9800
C17 C18 1.196(3)
C17 C7 1.462(2)
C8 C19 1.316(2)
C8 C7 1.509(2)
C6 C5 1.529(3)
C6 H6A 0.9700
C6 H6B 0.9700
C7 H7 0.9800
C11 C16 1.371(3)
C11 C12 1.374(3)
C11 C10 1.490(3)
C16 C15 1.365(4)
C16 H16 0.9300
C15 C14 1.368(4)
C15 H15 0.9300
C12 C13 1.378(4)
C12 H12 0.9300
C2 C3 1.526(3)
C2 H2A 0.9700
C2 H2B 0.9700
C4 C5 1.502(4)
C4 C3 1.505(3)
C4 H4A 0.9700
C4 H4B 0.9700
C19 H19A 0.9300
C19 H19B 0.9300
C10 H10A 0.9700
C10 H10B 0.9700
C3 H3A 0.9700
C3 H3B 0.9700
C5 H5A 0.9700
C5 H5B 0.9700
C14 C13 1.347(4)
C14 H14 0.9300
C13 H13 0.9300

loop_
_geom_torsion_atom_site_label_1
_geom_torsion_atom_site_label_2
_geom_torsion_atom_site_label_3
_geom_torsion_atom_site_label_4
_geom_torsion
C10 O2 C9 O1 -3.9(3)
C10 O2 C9 C8 175.32(15)
O1 C9 C8 C19 168.38(18)
O2 C9 C8 C19 -10.8(2)
O1 C9 C8 C7 -10.1(2)
O2 C9 C8 C7 170.65(13)
C2 C1 C6 C5 54.2(2)
C7 C1 C6 C5 -179.48(17)
C18 C17 C7 C8 -71(7)
C18 C17 C7 C1 162(7)
C19 C8 C7 C17 -20.5(2)
C9 C8 C7 C17 157.94(13)
C19 C8 C7 C1 106.6(2)
C9 C8 C7 C1 -74.98(17)
C6 C1 C7 C17 -63.47(19)
C2 C1 C7 C17 61.80(18)
C6 C1 C7 C8 170.09(15)
C2 C1 C7 C8 -64.64(18)
C12 C11 C16 C15 0.2(3)
C10 C11 C16 C15 -179.8(2)
C11 C16 C15 C14 0.7(4)
C16 C11 C12 C13 -0.8(3)
C10 C11 C12 C13 179.2(2)
C6 C1 C2 C3 -54.3(2)
C7 C1 C2 C3 179.96(16)
C9 O2 C10 C11 -92.0(2)
C16 C11 C10 O2 93.5(2)
C12 C11 C10 O2 -86.5(2)
C5 C4 C3 C2 -56.7(3)
C1 C2 C3 C4 55.8(2)
C3 C4 C5 C6 56.2(3)
C1 C6 C5 C4 -55.4(3)
C16 C15 C14 C13 -0.9(4)
C15 C14 C13 C12 0.2(4)
C11 C12 C13 C14 0.6(4)
